data_4334076
loop_
_publ_author_name
'Weiting Yang'
'Tao Tian'
'Hong-Yue Wu'
'Qing-Jiang Pan'
'Song Dang'
'Zhong-Ming Sun'

_publ_section_title
;
 Syntheses and Structures of a Series of Uranyl Phosphonates and
 Sulfonates: An Insight into Their Correlations and Discrepancies
;
_journal_name_full 'Inorganic Chemistry'
_journal_page_first 2736
_journal_page_last 2743
_journal_paper_doi 10.1021/ic302847g
_journal_volume 52
_journal_year 2013
_chemical_formula_sum 'C39 H32 N6 O20 P4 U3'
_chemical_formula_weight 1742.68
_chemical_name_systematic
; 
 ? 
;
_space_group_IT_number 1
_symmetry_cell_setting triclinic
_symmetry_space_group_name_Hall 'P 1'
_symmetry_space_group_name_H-M 'P 1'
_atom_sites_solution_hydrogens geom
_atom_sites_solution_primary direct
_atom_sites_solution_secondary difmap
_audit_creation_method SHELXL-97
_cell_angle_alpha 101.815(3)
_cell_angle_beta 93.434(3)
_cell_angle_gamma 117.157(2)
_cell_formula_units_Z 1
_cell_length_a 9.7096(12)
_cell_length_b 10.6095(14)
_cell_length_c 14.018(3)
_cell_measurement_temperature 273(2)
_cell_volume 1238.0(3)
_computing_structure_refinement 'SHELXL-97 (Sheldrick, 1997)'
_computing_structure_solution 'SHELXS-97 (Sheldrick, 1990)'
_diffrn_ambient_temperature 273(2)
_diffrn_measured_fraction_theta_full 0.980
_diffrn_measured_fraction_theta_max 0.980
_diffrn_radiation_monochromator graphite
_diffrn_radiation_source 'fine-focus sealed tube'
_diffrn_radiation_type MoK\a
_diffrn_radiation_wavelength 0.71073
_diffrn_reflns_av_R_equivalents 0.0282
_diffrn_reflns_av_sigmaI/netI 0.0642
_diffrn_reflns_limit_h_max 11
_diffrn_reflns_limit_h_min -12
_diffrn_reflns_limit_k_max 13
_diffrn_reflns_limit_k_min -13
_diffrn_reflns_limit_l_max 17
_diffrn_reflns_limit_l_min -10
_diffrn_reflns_number 6858
_diffrn_reflns_theta_full 26.12
_diffrn_reflns_theta_max 26.12
_diffrn_reflns_theta_min 2.24
_exptl_absorpt_coefficient_mu 9.998
_exptl_crystal_density_diffrn 2.337
_exptl_crystal_F_000 804
_refine_diff_density_max 3.224
_refine_diff_density_min -2.551
_refine_diff_density_rms 0.268
_refine_ls_abs_structure_details 'Flack H D (1983), Acta Cryst. A39, 876-881'
_refine_ls_abs_structure_Flack 0.00
_refine_ls_extinction_method none
_refine_ls_goodness_of_fit_ref 1.050
_refine_ls_hydrogen_treatment mixed
_refine_ls_matrix_type full
_refine_ls_number_parameters 599
_refine_ls_number_reflns 5719
_refine_ls_number_restraints 3
_refine_ls_restrained_S_all 1.050
_refine_ls_R_factor_all 0.0445
_refine_ls_R_factor_gt 0.0418
_refine_ls_shift/su_max 0.094
_refine_ls_shift/su_mean 0.005
_refine_ls_structure_factor_coef Fsqd
_refine_ls_weighting_details 'calc w=1/[\s^2^(Fo^2^)+(0.0554P)^2^+0.0000P] where P=(Fo^2^+2Fc^2^)/3'
_refine_ls_weighting_scheme calc
_refine_ls_wR_factor_gt 0.0980
_refine_ls_wR_factor_ref 0.1000
_reflns_number_gt 5478
_reflns_number_total 5719
_reflns_threshold_expression >2sigma(I)
_cod_data_source_file ic302847g_si_002_1.cif
_cod_data_source_block UPhP-1
_cod_database_code 4334076

loop_
_symmetry_equiv_pos_as_xyz
'x, y, z'

loop_
_atom_site_label
_atom_site_type_symbol
_atom_site_fract_x
_atom_site_fract_y
_atom_site_fract_z
_atom_site_U_iso_or_equiv
_atom_site_adp_type
_atom_site_occupancy
_atom_site_symmetry_multiplicity
_atom_site_calc_flag
_atom_site_refinement_flags
U1 U 0.64346(7) 0.37945(7) 0.91539(4) 0.01517(15) Uani 1 1 d .
U2 U 0.32901(5) 0.83296(5) 0.93447(4) 0.01430(15) Uani 1 1 d .
U3 U -0.03286(6) -0.06161(5) 0.93497(4) 0.01462(15) Uani 1 1 d .
P1 P 0.3078(5) 0.1806(5) 1.0371(3) 0.0158(9) Uani 1 1 d .
P2 P 0.5546(6) 0.6440(5) 0.8424(3) 0.0177(10) Uani 1 1 d .
P3 P -0.0041(5) 0.5981(5) 0.8171(3) 0.0140(9) Uani 1 1 d .
P4 P -0.2613(6) 0.1267(5) 1.0106(3) 0.0184(10) Uani 1 1 d .
C1 C 0.361(2) 0.2164(18) 1.1685(12) 0.019(4) Uani 1 1 d .
C2 C 0.511(2) 0.264(2) 1.2143(14) 0.035(5) Uiso 1 1 d .
H2 H 0.5890 0.2796 1.1760 0.042 Uiso 1 1 calc R
C3 C 0.549(3) 0.288(2) 1.3135(14) 0.042(6) Uani 1 1 d .
H3 H 0.6521 0.3202 1.3424 0.051 Uiso 1 1 calc R
C4 C 0.433(3) 0.265(3) 1.3720(14) 0.043(6) Uani 1 1 d .
H4 H 0.4566 0.2764 1.4395 0.051 Uiso 1 1 calc R
C5 C 0.283(3) 0.225(2) 1.3300(12) 0.037(5) Uani 1 1 d .
H5 H 0.2069 0.2161 1.3693 0.044 Uiso 1 1 calc R
C6 C 0.246(2) 0.199(2) 1.2275(13) 0.030(4) Uani 1 1 d .
H6 H 0.1437 0.1686 1.1984 0.036 Uiso 1 1 calc R
C7 C 0.476(2) 0.616(2) 0.7156(12) 0.023(4) Uani 1 1 d .
C8 C 0.359(3) 0.478(3) 0.6635(16) 0.040(5) Uani 1 1 d .
H8 H 0.3208 0.4008 0.6935 0.048 Uiso 1 1 calc R
C9 C 0.301(3) 0.456(3) 0.5655(16) 0.047(7) Uani 1 1 d .
H9 H 0.2260 0.3629 0.5288 0.056 Uiso 1 1 calc R
C10 C 0.350(3) 0.569(3) 0.5225(15) 0.043(6) Uani 1 1 d .
H10 H 0.3065 0.5519 0.4573 0.052 Uiso 1 1 calc R
C11 C 0.464(3) 0.708(3) 0.5735(14) 0.049(7) Uani 1 1 d .
H11 H 0.5011 0.7833 0.5423 0.059 Uiso 1 1 calc R
C12 C 0.524(2) 0.734(2) 0.6740(13) 0.032(4) Uiso 1 1 d .
H12 H 0.5948 0.8281 0.7115 0.038 Uiso 1 1 calc R
C13 C -0.043(2) 0.6041(18) 0.6934(11) 0.017(4) Uani 1 1 d .
C14 C -0.197(2) 0.568(2) 0.6545(12) 0.032(5) Uani 1 1 d .
H14 H -0.2748 0.5421 0.6934 0.038 Uiso 1 1 calc R
C15 C -0.233(3) 0.570(3) 0.5540(15) 0.043(5) Uiso 1 1 d .
H15 H -0.3348 0.5451 0.5267 0.052 Uiso 1 1 calc R
C16 C -0.114(2) 0.610(2) 0.4989(13) 0.037(5) Uani 1 1 d .
H16 H -0.1345 0.6144 0.4343 0.045 Uiso 1 1 calc R
C17 C 0.031(2) 0.642(2) 0.5376(13) 0.034(5) Uani 1 1 d .
H17 H 0.1091 0.6690 0.4990 0.041 Uiso 1 1 calc R
C18 C 0.068(2) 0.638(2) 0.6310(12) 0.029(4) Uani 1 1 d .
H18 H 0.1696 0.6581 0.6541 0.035 Uiso 1 1 calc R
C19 C -0.161(2) 0.212(2) 1.1376(11) 0.022(4) Uani 1 1 d .
C20 C -0.195(2) 0.128(2) 1.2066(15) 0.030(5) Uani 1 1 d .
H20 H -0.2629 0.0278 1.1852 0.036 Uiso 1 1 calc R
C21 C -0.131(3) 0.191(3) 1.3049(14) 0.049(7) Uani 1 1 d .
H21 H -0.1614 0.1354 1.3504 0.058 Uiso 1 1 calc R
C22 C -0.019(3) 0.341(3) 1.3369(14) 0.049(7) Uani 1 1 d .
H22 H 0.0288 0.3840 1.4030 0.059 Uiso 1 1 calc R
C23 C 0.021(3) 0.426(3) 1.2672(13) 0.042(6) Uani 1 1 d .
H23 H 0.0953 0.5246 1.2865 0.051 Uiso 1 1 calc R
C24 C -0.054(2) 0.358(2) 1.1686(14) 0.032(4) Uani 1 1 d .
H24 H -0.0316 0.4136 1.1229 0.039 Uiso 1 1 calc R
C25 C 1.039(2) 0.872(2) 0.3601(12) 0.025(4) Uiso 1 1 d .
C26 C 1.0297(19) 0.955(2) 0.4495(12) 0.023(4) Uani 1 1 d .
H26 H 1.1186 1.0165 0.4978 0.028 Uiso 1 1 calc R
C27 C 0.880(2) 0.941(2) 0.4634(12) 0.031(5) Uani 1 1 d .
C28 C 0.751(2) 0.852(2) 0.3906(11) 0.028(4) Uani 1 1 d .
H28 H 0.6529 0.8417 0.4012 0.034 Uiso 1 1 calc R
C29 C 0.7647(19) 0.7801(18) 0.3042(11) 0.019(3) Uani 1 1 d .
C30 C 0.911(2) 0.790(2) 0.2869(12) 0.026(4) Uani 1 1 d .
H30 H 0.9201 0.7412 0.2264 0.032 Uiso 1 1 calc R
C31 C 0.9664(19) 1.0793(19) 0.6401(12) 0.024(4) Uani 1 1 d .
H31 H 1.0469 1.0579 0.6545 0.029 Uiso 1 1 calc R
C32 C 0.800(3) 1.161(2) 0.6538(15) 0.034(5) Uani 1 1 d .
H32 H 0.7457 1.2091 0.6808 0.041 Uiso 1 1 calc R
C33 C 0.767(2) 1.081(3) 0.5622(14) 0.038(5) Uani 1 1 d .
H33 H 0.6870 1.0635 0.5132 0.045 Uiso 1 1 calc R
C34 C 1.308(2) 0.914(2) 0.4196(12) 0.033(5) Uani 1 1 d .
H34 H 1.3053 0.9331 0.4870 0.039 Uiso 1 1 calc R
C35 C 1.388(2) 0.884(2) 0.2805(15) 0.039(5) Uani 1 1 d .
H35 H 1.4515 0.8790 0.2347 0.047 Uiso 1 1 calc R
C36 C 1.240(2) 0.866(2) 0.2585(13) 0.033(5) Uani 1 1 d .
H36 H 1.1844 0.8452 0.1960 0.040 Uiso 1 1 calc R
C37 C 0.626(2) 0.7104(19) 0.1329(12) 0.019(4) Uiso 1 1 d .
H37 H 0.7096 0.7731 0.1075 0.022 Uiso 1 1 calc R
C38 C 0.392(2) 0.551(2) 0.1479(13) 0.027(4) Uani 1 1 d .
H38 H 0.2852 0.4847 0.1317 0.032 Uiso 1 1 calc R
C39 C 0.481(2) 0.589(2) 0.2346(13) 0.028(4) Uani 1 1 d .
H39 H 0.4503 0.5540 0.2897 0.033 Uiso 1 1 calc R
N1 N 0.8725(19) 1.0292(17) 0.5514(10) 0.030(4) Uani 1 1 d .
N2 N 0.9284(19) 1.1621(17) 0.7034(10) 0.030(4) Uani 1 1 d .
N3 N 1.1897(16) 0.8843(18) 0.3478(9) 0.026(3) Uani 1 1 d .
N4 N 1.4268(17) 0.911(2) 0.3807(11) 0.037(4) Uani 1 1 d .
N5 N 0.6328(16) 0.6939(16) 0.2259(10) 0.021(3) Uiso 1 1 d .
N6 N 0.4824(17) 0.6230(17) 0.0848(10) 0.026(4) Uani 1 1 d .
O1 O -0.0642(17) -0.1022(17) 1.0500(9) 0.026(3) Uani 1 1 d .
O2 O 0.0036(16) -0.0257(15) 0.8190(8) 0.023(3) Uani 1 1 d .
O3 O -0.2720(16) -0.2533(16) 0.8570(9) 0.027(3) Uani 1 1 d .
O4 O -0.1786(16) 0.0542(14) 0.9522(8) 0.025(3) Uani 1 1 d .
O5 O 0.0400(13) -0.2504(13) 0.8859(7) 0.016(2) Uiso 1 1 d .
O6 O 0.1622(14) 0.1939(14) 1.0162(8) 0.017(3) Uani 1 1 d .
O7 O 0.4463(15) 0.2848(14) 1.0018(8) 0.023(3) Uiso 1 1 d .
O8 O 0.5408(15) 0.2327(14) 0.8073(8) 0.026(3) Uiso 1 1 d .
O9 O 0.7473(14) 0.5294(14) 1.0196(9) 0.026(3) Uani 1 1 d .
O10 O 0.2922(15) 0.7756(15) 1.0427(8) 0.021(3) Uani 1 1 d .
O11 O 0.3623(15) 0.8833(14) 0.8222(8) 0.018(3) Uani 1 1 d .
O12 O 0.1477(15) 0.5861(14) 0.8341(8) 0.022(3) Uani 1 1 d .
O13 O 0.2580(14) 1.0189(14) 0.9885(8) 0.019(2) Uiso 1 1 d .
O14 O 0.4735(15) 0.7039(13) 0.9140(7) 0.018(3) Uani 1 1 d .
O15 O 0.5712(15) 1.0175(16) 1.0153(9) 0.027(3) Uani 1 1 d .
O16 O 0.7413(16) 0.2507(16) 0.9720(8) 0.030(3) Uani 1 1 d .
O17 O 0.5241(14) 0.4936(13) 0.8540(9) 0.026(3) Uani 1 1 d .
O18 O -0.1506(14) 0.4740(14) 0.8336(8) 0.021(3) Uani 1 1 d .
O1W O 0.2690(17) 0.0184(16) 0.6611(9) 0.039(3) Uani 1 1 d .
O2W O 0.1166(18) 0.3237(17) 0.8665(10) 0.047(4) Uani 1 1 d .

loop_
_atom_site_aniso_label
_atom_site_aniso_U_11
_atom_site_aniso_U_22
_atom_site_aniso_U_33
_atom_site_aniso_U_23
_atom_site_aniso_U_13
_atom_site_aniso_U_12
U1 0.0140(3) 0.0147(3) 0.0210(4) 0.0048(3) 0.0047(3) 0.0101(2)
U2 0.0141(3) 0.0177(3) 0.0161(3) 0.0034(2) 0.0033(2) 0.0122(3)
U3 0.0147(3) 0.0173(3) 0.0171(3) 0.0036(2) 0.0040(2) 0.0123(3)
P1 0.014(2) 0.014(2) 0.023(2) 0.0043(16) 0.0052(16) 0.009(2)
P2 0.018(3) 0.020(3) 0.020(2) 0.0023(17) 0.0038(17) 0.015(2)
P3 0.013(2) 0.017(2) 0.0135(19) 0.0020(16) 0.0046(15) 0.009(2)
P4 0.015(2) 0.022(3) 0.023(2) 0.0024(17) -0.0007(17) 0.015(2)
C1 0.016(9) 0.005(9) 0.025(9) 0.002(6) 0.004(6) -0.003(7)
C3 0.044(13) 0.040(13) 0.032(11) -0.015(9) -0.024(9) 0.025(11)
C4 0.060(15) 0.060(16) 0.025(10) 0.012(9) -0.001(9) 0.044(14)
C5 0.056(14) 0.035(12) 0.012(9) 0.002(8) 0.008(8) 0.018(11)
C6 0.023(10) 0.023(11) 0.035(10) 0.006(8) 0.006(7) 0.004(9)
C7 0.016(9) 0.028(11) 0.025(9) 0.002(7) 0.003(7) 0.011(9)
C8 0.039(13) 0.043(14) 0.047(13) 0.004(10) 0.005(10) 0.032(12)
C9 0.045(15) 0.040(15) 0.045(14) -0.017(11) -0.024(11) 0.026(13)
C10 0.041(13) 0.075(19) 0.029(11) 0.010(11) 0.009(9) 0.042(14)
C11 0.057(15) 0.10(2) 0.034(11) 0.028(12) 0.026(10) 0.071(17)
C13 0.016(9) 0.008(9) 0.018(9) -0.003(6) -0.001(6) 0.000(7)
C14 0.026(10) 0.062(15) 0.021(9) 0.005(8) 0.004(7) 0.034(11)
C16 0.042(12) 0.060(15) 0.023(10) 0.020(9) 0.006(8) 0.031(12)
C17 0.043(12) 0.039(13) 0.020(9) 0.006(8) 0.015(8) 0.020(11)
C18 0.024(10) 0.041(13) 0.017(9) 0.001(8) 0.005(7) 0.013(10)
C19 0.018(9) 0.032(12) 0.018(8) 0.001(7) -0.002(6) 0.017(9)
C20 0.019(10) 0.022(11) 0.047(13) -0.004(9) -0.003(9) 0.014(9)
C21 0.071(17) 0.08(2) 0.018(10) 0.015(11) 0.007(10) 0.057(17)
C22 0.059(16) 0.070(19) 0.019(10) -0.017(10) -0.015(10) 0.045(15)
C23 0.053(14) 0.053(15) 0.023(10) -0.017(9) -0.011(9) 0.041(13)
C24 0.039(12) 0.026(11) 0.038(11) 0.001(8) 0.003(8) 0.025(10)
C26 0.021(9) 0.023(10) 0.022(9) 0.006(7) 0.001(7) 0.008(8)
C27 0.047(12) 0.049(13) 0.014(8) 0.011(8) 0.003(7) 0.037(11)
C28 0.026(10) 0.051(13) 0.015(8) 0.009(8) -0.001(7) 0.024(10)
C29 0.022(9) 0.018(9) 0.021(8) 0.006(6) -0.004(7) 0.014(8)
C30 0.036(11) 0.034(11) 0.016(8) 0.005(7) 0.014(7) 0.022(9)
C31 0.018(9) 0.027(10) 0.024(9) 0.000(7) -0.003(6) 0.011(8)
C32 0.033(12) 0.026(12) 0.045(13) 0.001(9) 0.002(9) 0.020(11)
C33 0.039(12) 0.054(15) 0.030(11) 0.011(10) 0.012(9) 0.030(12)
C34 0.030(10) 0.055(14) 0.016(9) 0.008(8) -0.003(7) 0.024(10)
C35 0.023(10) 0.053(14) 0.046(12) 0.010(10) 0.012(9) 0.022(10)
C36 0.041(12) 0.052(14) 0.023(10) 0.007(8) 0.006(8) 0.037(11)
C38 0.011(9) 0.035(12) 0.038(10) 0.011(8) 0.009(7) 0.014(8)
C39 0.025(10) 0.033(12) 0.022(9) 0.013(8) 0.002(7) 0.009(9)
N1 0.043(10) 0.033(9) 0.017(7) -0.002(6) -0.010(6) 0.026(8)
N2 0.035(9) 0.031(10) 0.030(8) 0.011(6) 0.014(6) 0.019(8)
N3 0.021(8) 0.053(11) 0.012(7) 0.000(6) 0.002(5) 0.028(8)
N4 0.017(8) 0.071(13) 0.032(9) 0.009(8) 0.006(6) 0.030(9)
N6 0.020(8) 0.032(9) 0.027(8) -0.007(6) 0.002(6) 0.019(7)
O1 0.026(8) 0.033(9) 0.033(8) 0.013(6) 0.008(6) 0.023(7)
O2 0.035(8) 0.032(8) 0.016(6) 0.010(5) 0.007(5) 0.025(7)
O3 0.020(8) 0.028(9) 0.030(7) -0.006(5) 0.001(5) 0.016(7)
O4 0.027(8) 0.024(8) 0.026(7) -0.006(5) 0.004(5) 0.020(7)
O6 0.009(6) 0.027(7) 0.022(6) 0.010(5) 0.003(4) 0.013(6)
O9 0.021(7) 0.031(8) 0.033(7) 0.009(6) 0.008(5) 0.017(6)
O10 0.026(7) 0.027(8) 0.019(6) -0.001(5) -0.001(5) 0.022(6)
O11 0.013(7) 0.021(7) 0.024(7) 0.009(5) 0.004(5) 0.011(6)
O12 0.028(7) 0.022(7) 0.028(6) 0.009(5) 0.012(5) 0.020(6)
O14 0.032(7) 0.015(7) 0.010(5) 0.005(4) 0.014(5) 0.013(6)
O15 0.008(7) 0.032(9) 0.032(8) 0.001(6) -0.006(5) 0.007(7)
O16 0.038(8) 0.038(9) 0.024(7) 0.007(6) 0.004(5) 0.028(7)
O17 0.021(7) 0.009(7) 0.050(8) 0.008(5) -0.006(6) 0.009(6)
O18 0.015(6) 0.025(7) 0.020(6) 0.009(5) 0.001(5) 0.007(5)
O1W 0.045(8) 0.052(10) 0.023(7) 0.006(6) -0.006(6) 0.030(8)
O2W 0.043(9) 0.040(10) 0.040(9) 0.002(7) -0.014(7) 0.013(8)

loop_
_atom_type_symbol
_atom_type_description
_atom_type_scat_dispersion_real
_atom_type_scat_dispersion_imag
_atom_type_scat_source
C C 0.0033 0.0016 'International Tables Vol C Tables 4.2.6.8 and 6.1.1.4'
H H 0.0000 0.0000 'International Tables Vol C Tables 4.2.6.8 and 6.1.1.4'
N N 0.0061 0.0033 'International Tables Vol C Tables 4.2.6.8 and 6.1.1.4'
O O 0.0106 0.0060 'International Tables Vol C Tables 4.2.6.8 and 6.1.1.4'
P P 0.1023 0.0942 'International Tables Vol C Tables 4.2.6.8 and 6.1.1.4'
U U -9.6767 9.6646 'International Tables Vol C Tables 4.2.6.8 and 6.1.1.4'

loop_
_geom_angle_atom_site_label_1
_geom_angle_atom_site_label_2
_geom_angle_atom_site_label_3
_geom_angle
_geom_angle_site_symmetry_1
_geom_angle_site_symmetry_3
O9 U1 O8 177.8(6) . .
O9 U1 O16 91.4(5) . .
O8 U1 O16 90.1(5) . .
O9 U1 O17 92.1(5) . .
O8 U1 O17 86.5(5) . .
O16 U1 O17 175.3(5) . .
O9 U1 O7 88.6(5) . .
O8 U1 O7 92.9(5) . .
O16 U1 O7 86.8(5) . .
O17 U1 O7 90.1(5) . .
O9 U1 O18 90.1(5) . 1_655
O8 U1 O18 88.3(5) . 1_655
O16 U1 O18 90.9(5) . 1_655
O17 U1 O18 92.3(5) . 1_655
O7 U1 O18 177.4(4) . 1_655
O11 U2 O10 177.6(6) . .
O11 U2 O15 91.9(6) . .
O10 U2 O15 90.0(6) . .
O11 U2 O14 93.3(5) . .
O10 U2 O14 85.5(5) . .
O15 U2 O14 80.5(5) . .
O11 U2 O13 90.2(5) . .
O10 U2 O13 91.6(5) . .
O15 U2 O13 81.8(5) . .
O14 U2 O13 162.1(4) . .
O11 U2 O12 86.9(5) . .
O10 U2 O12 90.8(5) . .
O15 U2 O12 153.8(4) . .
O14 U2 O12 73.4(4) . .
O13 U2 O12 124.4(4) . .
O11 U2 O5 89.4(5) . 1_565
O10 U2 O5 89.8(5) . 1_565
O15 U2 O5 147.8(4) . 1_565
O14 U2 O5 131.5(4) . 1_565
O13 U2 O5 66.1(4) . 1_565
O12 U2 O5 58.4(4) . 1_565
O11 U2 P3 85.1(4) . .
O10 U2 P3 93.2(4) . .
O15 U2 P3 175.7(4) . .
O14 U2 P3 102.6(3) . .
O13 U2 P3 95.2(3) . .
O12 U2 P3 29.2(3) . .
O5 U2 P3 29.5(3) 1_565 .
O2 U3 O1 177.2(6) . .
O2 U3 O4 91.9(5) . .
O1 U3 O4 90.9(5) . .
O2 U3 O3 88.3(6) . .
O1 U3 O3 92.0(6) . .
O4 U3 O3 80.7(5) . .
O2 U3 O5 86.2(5) . .
O1 U3 O5 91.1(5) . .
O4 U3 O5 160.9(4) . .
O3 U3 O5 80.2(4) . .
O2 U3 O6 89.2(5) . .
O1 U3 O6 91.5(6) . .
O4 U3 O6 76.8(4) . .
O3 U3 O6 157.3(4) . .
O5 U3 O6 122.2(4) . .
O2 U3 O13 90.5(5) . 1_545
O1 U3 O13 87.7(5) . 1_545
O4 U3 O13 134.0(4) . 1_545
O3 U3 O13 145.3(4) . 1_545
O5 U3 O13 65.1(4) . 1_545
O6 U3 O13 57.3(4) . 1_545
O2 U3 P1 91.4(5) . .
O1 U3 P1 88.0(5) . .
O4 U3 P1 104.7(3) . .
O3 U3 P1 174.6(3) . .
O5 U3 P1 94.4(3) . .
O6 U3 P1 28.1(3) . .
O13 U3 P1 29.3(3) 1_545 .
O6 P1 O7 114.0(7) . .
O6 P1 O13 104.7(7) . 1_545
O7 P1 O13 112.9(7) . 1_545
O6 P1 C1 108.7(8) . .
O7 P1 C1 107.5(7) . .
O13 P1 C1 108.9(7) 1_545 .
O6 P1 U3 50.3(5) . .
O7 P1 U3 134.3(5) . .
O13 P1 U3 54.5(5) 1_545 .
C1 P1 U3 118.1(6) . .
O3 P2 O17 110.7(7) 1_665 .
O3 P2 O14 112.2(7) 1_665 .
O17 P2 O14 109.4(7) . .
O3 P2 C7 106.4(8) 1_665 .
O17 P2 C7 106.6(8) . .
O14 P2 C7 111.3(8) . .
O18 P3 O12 115.5(7) . .
O18 P3 O5 113.9(7) . 1_565
O12 P3 O5 103.2(7) . 1_565
O18 P3 C13 106.2(7) . .
O12 P3 C13 109.8(8) . .
O5 P3 C13 107.9(7) 1_565 .
O18 P3 U2 138.7(4) . .
O12 P3 U2 50.1(5) . .
O5 P3 U2 53.6(4) 1_565 .
C13 P3 U2 115.1(6) . .
O16 P4 O4 112.0(8) 1_455 .
O16 P4 O15 110.6(8) 1_455 1_445
O4 P4 O15 112.5(8) . 1_445
O16 P4 C19 104.8(8) 1_455 .
O4 P4 C19 110.6(7) . .
O15 P4 C19 105.9(8) 1_445 .
C2 C1 C6 118.0(16) . .
C2 C1 P1 122.7(14) . .
C6 C1 P1 119.3(14) . .
C3 C2 C1 122(2) . .
C2 C3 C4 119.5(19) . .
C3 C4 C5 120.0(17) . .
C4 C5 C6 119.3(19) . .
C1 C6 C5 120.8(18) . .
C8 C7 C12 121.0(18) . .
C8 C7 P2 118.6(16) . .
C12 C7 P2 120.2(14) . .
C7 C8 C9 118(2) . .
C10 C9 C8 121(2) . .
C9 C10 C11 121(2) . .
C10 C11 C12 119(2) . .
C7 C12 C11 119(2) . .
C18 C13 C14 117.8(16) . .
C18 C13 P3 124.3(14) . .
C14 C13 P3 117.9(13) . .
C13 C14 C15 119.4(17) . .
C16 C15 C14 118.6(19) . .
C17 C16 C15 120.5(17) . .
C16 C17 C18 122.4(18) . .
C17 C18 C13 121.3(18) . .
C24 C19 C20 118.9(16) . .
C24 C19 P4 121.4(14) . .
C20 C19 P4 119.7(15) . .
C19 C20 C21 121(2) . .
C20 C21 C22 120(2) . .
C21 C22 C23 119.2(17) . .
C24 C23 C22 119(2) . .
C19 C24 C23 122(2) . .
C30 C25 C26 121.2(16) . .
C30 C25 N3 121.5(15) . .
C26 C25 N3 117.2(14) . .
C25 C26 C27 117.6(15) . .
C28 C27 N1 121.6(17) . .
C28 C27 C26 120.6(16) . .
N1 C27 C26 117.7(16) . .
C29 C28 C27 120.3(17) . .
C28 C29 N5 120.8(15) . .
C28 C29 C30 121.3(15) . .
N5 C29 C30 117.9(15) . .
C25 C30 C29 118.9(15) . .
N2 C31 N1 110.5(15) . .
C33 C32 N2 108.4(18) . .
C32 C33 N1 108.2(18) . .
N4 C34 N3 110.6(15) . .
N4 C35 C36 109.2(17) . .
C35 C36 N3 106.1(16) . .
N6 C37 N5 108.3(16) . .
C39 C38 N6 109.7(18) . .
C38 C39 N5 105.3(16) . .
C31 N1 C33 106.4(15) . .
C31 N1 C27 127.4(15) . .
C33 N1 C27 126.2(15) . .
C31 N2 C32 106.4(15) . .
C34 N3 C36 107.1(14) . .
C34 N3 C25 127.4(14) . .
C36 N3 C25 125.5(14) . .
C34 N4 C35 106.9(14) . .
C37 N5 C39 108.0(13) . .
C37 N5 C29 125.5(15) . .
C39 N5 C29 126.2(14) . .
C37 N6 C38 108.7(15) . .
P2 O3 U3 157.5(7) 1_445 .
P4 O4 U3 153.9(7) . .
P3 O5 U3 146.9(6) 1_545 .
P3 O5 U2 96.9(5) 1_545 1_545
U3 O5 U2 114.5(4) . 1_545
P1 O6 U3 101.6(6) . .
P1 O7 U1 162.6(8) . .
P3 O12 U2 100.7(6) . .
P1 O13 U2 149.2(7) 1_565 .
P1 O13 U3 96.2(6) 1_565 1_565
U2 O13 U3 114.3(5) . 1_565
P2 O14 U2 144.9(6) . .
P4 O15 U2 149.0(8) 1_665 .
P4 O16 U1 157.0(9) 1_655 .
P2 O17 U1 142.0(7) . .
P3 O18 U1 152.7(8) . 1_455

loop_
_geom_bond_atom_site_label_1
_geom_bond_atom_site_label_2
_geom_bond_distance
_geom_bond_site_symmetry_2
U1 O9 1.758(12) .
U1 O8 1.775(12) .
U1 O16 2.221(12) .
U1 O17 2.267(11) .
U1 O7 2.271(13) .
U1 O18 2.287(12) 1_655
U2 O11 1.765(12) .
U2 O10 1.745(13) .
U2 O15 2.284(13) .
U2 O14 2.359(12) .
U2 O13 2.373(12) .
U2 O12 2.434(13) .
U2 O5 2.526(11) 1_565
U2 P3 3.115(5) .
U3 O2 1.765(12) .
U3 O1 1.761(13) .
U3 O4 2.254(12) .
U3 O3 2.280(14) .
U3 O5 2.403(11) .
U3 O6 2.455(13) .
U3 O13 2.559(12) 1_545
U3 P1 3.124(5) .
P1 O6 1.502(12) .
P1 O7 1.492(14) .
P1 O13 1.538(13) 1_545
P1 C1 1.795(17) .
P2 O3 1.502(15) 1_665
P2 O17 1.529(13) .
P2 O14 1.524(11) .
P2 C7 1.803(17) .
P3 O18 1.505(13) .
P3 O12 1.545(13) .
P3 O5 1.543(12) 1_565
P3 C13 1.774(17) .
P4 O16 1.513(14) 1_455
P4 O4 1.513(12) .
P4 O15 1.521(15) 1_445
P4 C19 1.808(16) .
C1 C2 1.37(3) .
C1 C6 1.39(3) .
C2 C3 1.36(3) .
C3 C4 1.40(3) .
C4 C5 1.37(3) .
C5 C6 1.40(2) .
C7 C8 1.39(3) .
C7 C12 1.38(3) .
C8 C9 1.39(3) .
C9 C10 1.35(3) .
C10 C11 1.38(3) .
C11 C12 1.41(2) .
C13 C18 1.39(3) .
C13 C14 1.40(2) .
C14 C15 1.44(3) .
C15 C16 1.38(3) .
C16 C17 1.33(3) .
C17 C18 1.35(2) .
C19 C24 1.37(3) .
C19 C20 1.40(3) .
C20 C21 1.37(3) .
C21 C22 1.41(4) .
C22 C23 1.41(4) .
C23 C24 1.40(2) .
C25 C30 1.35(2) .
C25 C26 1.41(2) .
C25 N3 1.44(2) .
C26 C27 1.42(2) .
C27 C28 1.37(2) .
C27 N1 1.42(2) .
C28 C29 1.34(2) .
C29 N5 1.43(2) .
C29 C30 1.42(2) .
C31 N2 1.31(2) .
C31 N1 1.347(19) .
C32 C33 1.31(3) .
C32 N2 1.39(2) .
C33 N1 1.37(2) .
C34 N4 1.32(2) .
C34 N3 1.354(19) .
C35 N4 1.37(2) .
C35 C36 1.36(3) .
C36 N3 1.38(2) .
C37 N6 1.31(2) .
C37 N5 1.35(2) .
C38 C39 1.32(2) .
C38 N6 1.38(2) .
C39 N5 1.42(2) .
O3 P2 1.502(15) 1_445
O5 P3 1.543(12) 1_545
O5 U2 2.526(11) 1_545
O13 P1 1.538(13) 1_565
O13 U3 2.559(12) 1_565
O15 P4 1.521(15) 1_665
O16 P4 1.513(14) 1_655
O18 U1 2.287(12) 1_455
